data_7131019
loop_
_publ_author_name
'Hu , Chaopeng'
'Ding, Yazhou'
'Bai, Yunping'
'Guo, Lulu'
'Cui, Chunming'

_publ_section_title
;
 Synthesis and reactivity of a &#xF06D;-1,2-dinitrogen dinickel(II)
 complex with C-H activated silaamidinate pincer ligand
;
_journal_name_full 'Chemical Communications'
_journal_paper_doi 10.1039/D2CC05472H
_journal_year 2022
_chemical_formula_moiety 'C40 H57 Li N4 Ni O Si'
_chemical_formula_sum 'C40 H57 Li N4 Ni O Si'
_chemical_formula_weight 703.63
_space_group_crystal_system triclinic
_space_group_IT_number 2
_space_group_name_Hall '-P 1'
_space_group_name_H-M_alt 'P -1'
_atom_sites_solution_hydrogens geom
_atom_sites_solution_primary dual
_audit_creation_date 2021-06-07
_audit_creation_method
;
Olex2 1.3
(compiled 2020.11.12 svn.r5f609507 for OlexSys, GUI svn.r6272)
;
_audit_update_record
;
2021-09-06 deposited with the CCDC.	2022-11-15 downloaded from the CCDC.
;
_cell_angle_alpha 73.179(3)
_cell_angle_beta 73.148(3)
_cell_angle_gamma 67.295(3)
_cell_formula_units_Z 2
_cell_length_a 11.4166(3)
_cell_length_b 12.1080(5)
_cell_length_c 16.0882(6)
_cell_measurement_reflns_used 13888
_cell_measurement_temperature 293.15
_cell_measurement_theta_max 32.4780
_cell_measurement_theta_min 1.9000
_cell_volume 1923.38(13)
_computing_cell_refinement 'CrysAlisPro 1.171.39.46 (Rigaku OD, 2018)'
_computing_data_collection 'CrysAlisPro 1.171.39.46 (Rigaku OD, 2018)'
_computing_data_reduction 'CrysAlisPro 1.171.39.46 (Rigaku OD, 2018)'
_computing_molecular_graphics 'Olex2 1.3 (Dolomanov et al., 2009)'
_computing_publication_material 'Olex2 1.3 (Dolomanov et al., 2009)'
_computing_structure_refinement 'SHELXL 2018/3 (Sheldrick, 2015)'
_computing_structure_solution 'SHELXT 2018/2 (Sheldrick, 2018)'
_diffrn_ambient_temperature 293.15
_diffrn_detector 'CCD plate'
_diffrn_measured_fraction_theta_full 0.999
_diffrn_measured_fraction_theta_max 0.896
_diffrn_measurement_details
;
List of Runs (angles in degrees, time in seconds):

  # Type    Start    End  Width  t~exp~   \w     \q     \k     \f   Frames
#--------------------------------------------------------------------------
  1  \w   -115.00  65.00   1.00    2.00    --  -25.00  45.00   0.00  180
  2  \w   -115.00  65.00   1.00    2.00    --  -25.00  45.00  90.00  180
  3  \w   -115.00  65.00   1.00    2.00    --  -25.00  45.00 180.00  180
;
_diffrn_measurement_device 'abstract diffractometer'
_diffrn_measurement_device_type 'dtrek-CrysAlisPro-abstract goniometer imported rigaku-d*trek images'
_diffrn_measurement_method '\w scans'
_diffrn_orient_matrix_type 'CrysAlisPro convention (1999,Acta A55,543-557)'
_diffrn_orient_matrix_UB_11 -0.0571259000
_diffrn_orient_matrix_UB_12 -0.0347183000
_diffrn_orient_matrix_UB_13 -0.0073512000
_diffrn_orient_matrix_UB_21 0.0179718000
_diffrn_orient_matrix_UB_22 -0.0189559000
_diffrn_orient_matrix_UB_23 0.0243133000
_diffrn_orient_matrix_UB_31 -0.0268816000
_diffrn_orient_matrix_UB_32 0.0254322000
_diffrn_orient_matrix_UB_33 0.0201350000
_diffrn_radiation_monochromator graphite
_diffrn_radiation_probe x-ray
_diffrn_radiation_type 'Mo K\a'
_diffrn_radiation_wavelength 0.71073
_diffrn_reflns_av_R_equivalents 0.0528
_diffrn_reflns_av_unetI/netI 0.0767
_diffrn_reflns_Laue_measured_fraction_full 0.999
_diffrn_reflns_Laue_measured_fraction_max 0.896
_diffrn_reflns_limit_h_max 16
_diffrn_reflns_limit_h_min -16
_diffrn_reflns_limit_k_max 18
_diffrn_reflns_limit_k_min -18
_diffrn_reflns_limit_l_max 23
_diffrn_reflns_limit_l_min -20
_diffrn_reflns_number 28941
_diffrn_reflns_point_group_measured_fraction_full 0.999
_diffrn_reflns_point_group_measured_fraction_max 0.896
_diffrn_reflns_theta_full 25.242
_diffrn_reflns_theta_max 32.910
_diffrn_reflns_theta_min 1.861
_diffrn_source 'fine-focus sealed X-ray tube'
_diffrn_source_type 'Enhance (Mo) X-ray Source'
_diffrn_standards_number 0
_exptl_absorpt_coefficient_mu 0.571
_exptl_absorpt_correction_T_max 1.00000
_exptl_absorpt_correction_T_min 0.40519
_exptl_absorpt_correction_type multi-scan
_exptl_absorpt_process_details
;
CrysAlisPro 1.171.39.46 (Rigaku Oxford Diffraction, 2018)
Empirical absorption correction using spherical harmonics,
 implemented in SCALE3 ABSPACK scaling algorithm.
;
_exptl_crystal_colour colourless
_exptl_crystal_colour_primary colourless
_exptl_crystal_density_diffrn 1.215
_exptl_crystal_description block
_exptl_crystal_F_000 756
_exptl_crystal_size_max 0.12
_exptl_crystal_size_mid 0.11
_exptl_crystal_size_min 0.1
_refine_diff_density_max 0.590
_refine_diff_density_min -0.957
_refine_diff_density_rms 0.082
_refine_ls_extinction_method none
_refine_ls_goodness_of_fit_ref 1.015
_refine_ls_hydrogen_treatment constr
_refine_ls_matrix_type full
_refine_ls_number_parameters 508
_refine_ls_number_reflns 12891
_refine_ls_number_restraints 166
_refine_ls_restrained_S_all 1.011
_refine_ls_R_factor_all 0.1135
_refine_ls_R_factor_gt 0.0701
_refine_ls_shift/su_max 0.001
_refine_ls_shift/su_mean 0.000
_refine_ls_structure_factor_coef Fsqd
_refine_ls_weighting_details 'w=1/[\s^2^(Fo^2^)+(0.0951P)^2^+1.4793P] where P=(Fo^2^+2Fc^2^)/3'
_refine_ls_weighting_scheme calc
_refine_ls_wR_factor_gt 0.1832
_refine_ls_wR_factor_ref 0.2131
_reflns_Friedel_coverage 0.000
_reflns_number_gt 8285
_reflns_number_total 12891
_reflns_threshold_expression 'I > 2\s(I)'
_cod_data_source_file d2cc05472h2.cif
_cod_data_source_block hcp210607
_cod_database_code 7131019
_shelx_shelxl_version_number 2018/3
_chemical_oxdiff_formula 'C11 H10 N O'
_shelx_space_group_comment
;
The symmetry employed for this shelxl refinement is uniquely defined
by the following loop, which should always be used as a source of
symmetry information in preference to the above space-group names.
They are only intended as comments.
;
_shelx_estimated_absorpt_t_max 0.945
_shelx_estimated_absorpt_t_min 0.935
_reflns_odcompleteness_completeness 99.92
_reflns_odcompleteness_iscentric 1
_reflns_odcompleteness_theta 26.32
_olex2_refinement_description
;
1. Fixed Uiso
 At 1.2 times of:
  All C(H) groups
 At 1.5 times of:
  All C(H,H,H) groups, All C(H,H,H,H,H,H) groups
2. Restrained distances
 C40A-C37A = C37A-C39A
 1.54 with sigma of 0.02
 C40-C37 = C37-C39
 1.54 with sigma of 0.02
 C39-C37 = C37-C38
 1.54 with sigma of 0.02
 C38-C37 = C37-C40
 1.54 with sigma of 0.02
 C39A-C37A = C37A-C38
 1.54 with sigma of 0.02
 C38-C37A = C37A-C40A
 1.54 with sigma of 0.02
 C40-C39
 2.515 with sigma of 0.04
 C38-C40A
 2.515 with sigma of 0.04
 C38-C40
 2.515 with sigma of 0.04
 C39-C38
 2.515 with sigma of 0.04
 C39A-C38
 2.515 with sigma of 0.04
 C40A-C39A
 2.515 with sigma of 0.04
 N4-C37A \\sim N4-C37
 with sigma of 0.02
3. Rigid body (RIGU) restrains
 N4, C37, C38, C40, C39
 with sigma for 1-2 distances of 0.001 and sigma for 1-3 distances of 0.002
 C37A, C38, C39A, C40A, N4
 with sigma for 1-2 distances of 0.001 and sigma for 1-3 distances of 0.002
 C36, C32, C33, C35, C31, C34, C30
 with sigma for 1-2 distances of 0.001 and sigma for 1-3 distances of 0.002
 C33A, C31A, C36A, C34A, C32A, C35A, C30
 with sigma for 1-2 distances of 0.001 and sigma for 1-3 distances of 0.002
4. Others
 Sof(H38D)=Sof(H38E)=Sof(H38F)=Sof(C37A)=Sof(C40A)=Sof(H40D)=Sof(H40E)=
 Sof(H40F)=Sof(C39A)=Sof(H39D)=Sof(H39E)=Sof(H39F)=1-FVAR(1)
 Sof(C37)=Sof(H38A)=Sof(H38B)=Sof(H38C)=Sof(C39)=Sof(H39A)=Sof(H39B)=Sof(H39C)=
 Sof(C40)=Sof(H40A)=Sof(H40B)=Sof(H40C)=FVAR(1)
 Sof(C31A)=Sof(C32A)=Sof(H32A)=Sof(C33A)=Sof(H33A)=Sof(C34A)=Sof(H34A)=
 Sof(C35A)=Sof(H35A)=Sof(C36A)=Sof(H36A)=1-FVAR(2)
 Sof(C31)=Sof(C32)=Sof(H32)=Sof(C33)=Sof(H33)=Sof(C34)=Sof(H34)=Sof(C35)=
 Sof(H35)=Sof(C36)=Sof(H36)=FVAR(2)
5.a Ternary CH refined with riding coordinates:
 C8(H8), C11(H11), C20(H20), C23(H23)
5.b Aromatic/amide H refined with riding coordinates:
 C4(H4), C5A(H5A), C6(H6), C16(H16), C17(H17), C18(H18), C32(H32), C33(H33),
 C34(H34), C35(H35), C36(H36), C32A(H32A), C33A(H33A), C34A(H34A), C35A(H35A),
 C36A(H36A)
5.c Fitted hexagon refined as free rotating group:
 C31(C32,C33,C34,C35,C36), C31A(C32A,C33A,C34A,C35A,C36A)
5.d Idealised Me refined as rotating group:
 C9(H9A,H9B,H9C), C10(H10A,H10B,H10C), C12(H12A,H12B,H12C), C13(H13A,H13B,
 H13C), C21(H21A,H21B,H21C), C22(H22A,H22B,H22C), C24(H24A,H24B,H24C), C25(H25A,
 H25B,H25C), C27(H27A,H27B,H27C), C28(H28A,H28B,H28C), C29(H29A,H29B,H29C),
 C38(H38A,H38B,H38C), C38(H38D,H38E,H38F), C39(H39A,H39B,H39C), C40(H40A,H40B,
 H40C), C40A(H40D,H40E,H40F), C39A(H39D,H39E,H39F)
;
_olex2_submission_special_instructions 'No special instructions were received'
_oxdiff_exptl_absorpt_empirical_details
;
Empirical correction (ABSPACK) includes:
- Absorption correction using spherical harmonics
- Frame scaling
- Detector area scaling
;
_oxdiff_exptl_absorpt_empirical_full_max 3.622
_oxdiff_exptl_absorpt_empirical_full_min 0.353

loop_
_space_group_symop_operation_xyz
'x, y, z'
'-x, -y, -z'

loop_
_atom_site_label
_atom_site_type_symbol
_atom_site_fract_x
_atom_site_fract_y
_atom_site_fract_z
_atom_site_U_iso_or_equiv
_atom_site_adp_type
_atom_site_occupancy
_atom_site_site_symmetry_order
_atom_site_calc_flag
_atom_site_refinement_flags_posn
_atom_site_refinement_flags_adp
_atom_site_refinement_flags_occupancy
_atom_site_disorder_assembly
_atom_site_disorder_group
Ni1 Ni 0.54377(4) 0.68072(3) 0.71317(3) 0.03532(12) Uani 1 1 d . . . A 1
Si1 Si 0.67000(6) 0.76995(6) 0.76109(5) 0.02450(15) Uani 1 1 d . . . . .
O1 O 0.3038(3) 0.7647(3) 0.6547(2) 0.0665(8) Uani 1 1 d . . . A 1
N1 N 0.7112(2) 0.6331(2) 0.73775(17) 0.0315(5) Uani 1 1 d . . . . .
N2 N 0.5109(2) 0.8064(2) 0.78153(15) 0.0282(4) Uani 1 1 d . . . . .
N3 N 0.7581(2) 0.87076(19) 0.68603(14) 0.0243(4) Uani 1 1 d . . . . .
N4 N 0.7439(2) 0.8134(2) 0.82613(15) 0.0342(5) Uani 1 1 d D . . . .
C1 C 0.3984(3) 0.7289(3) 0.6794(2) 0.0451(7) Uani 1 1 d . . . A 1
C2 C 0.8094(3) 0.5503(3) 0.6905(2) 0.0414(7) Uani 1 1 d . . . . .
C3 C 0.7680(4) 0.5066(3) 0.6371(3) 0.0609(11) Uani 1 1 d . . . . .
C4 C 0.8581(5) 0.4236(5) 0.5860(5) 0.104(2) Uani 1 1 d . . . . .
H4 H 0.831434 0.395221 0.549205 0.125 Uiso 1 1 calc R U . . .
C5A C 0.9875(5) 0.3836(6) 0.5902(6) 0.130(3) Uani 1 1 d . . . . .
H5A H 1.047552 0.328037 0.555990 0.156 Uiso 1 1 calc R U . . .
C6 C 1.0285(4) 0.4244(4) 0.6438(4) 0.0814(16) Uani 1 1 d . . . . .
H6 H 1.116208 0.396556 0.645226 0.098 Uiso 1 1 calc R U . . .
C7 C 0.9419(3) 0.5064(3) 0.6960(3) 0.0487(9) Uani 1 1 d . . . . .
C8 C 0.6229(4) 0.5464(3) 0.6434(3) 0.0568(10) Uani 1 1 d . . . . .
H8 H 0.582280 0.617691 0.671508 0.068 Uiso 1 1 calc R U . A 2
C9 C 0.5928(6) 0.5868(6) 0.5500(4) 0.103(2) Uani 1 1 d . . . . .
H9A H 0.641014 0.522047 0.517856 0.155 Uiso 1 1 calc R U . . .
H9B H 0.616923 0.658073 0.519305 0.155 Uiso 1 1 calc R U . . .
H9C H 0.501761 0.605611 0.554413 0.155 Uiso 1 1 calc R U . . .
C10 C 0.5695(4) 0.4447(4) 0.7034(5) 0.095(2) Uani 1 1 d . . . . .
H10A H 0.478405 0.469444 0.704879 0.143 Uiso 1 1 calc R U . . .
H10B H 0.583182 0.430268 0.762278 0.143 Uiso 1 1 calc R U . . .
H10C H 0.613697 0.371108 0.680388 0.143 Uiso 1 1 calc R U . . .
C11 C 0.9857(3) 0.5405(3) 0.7623(3) 0.0464(8) Uani 1 1 d . . . . .
H11 H 0.928754 0.623119 0.769747 0.056 Uiso 1 1 calc R U . . .
C12 C 1.1248(3) 0.5418(4) 0.7346(4) 0.0648(12) Uani 1 1 d . . . . .
H12A H 1.183528 0.460499 0.731458 0.097 Uiso 1 1 calc R U . . .
H12B H 1.142456 0.571407 0.777421 0.097 Uiso 1 1 calc R U . . .
H12C H 1.135979 0.594495 0.677563 0.097 Uiso 1 1 calc R U . . .
C13 C 0.9661(5) 0.4547(4) 0.8514(4) 0.0856(16) Uani 1 1 d . . . . .
H13A H 0.875081 0.473048 0.876327 0.128 Uiso 1 1 calc R U . . .
H13B H 1.008298 0.465137 0.890856 0.128 Uiso 1 1 calc R U . . .
H13C H 1.002581 0.371678 0.843288 0.128 Uiso 1 1 calc R U . . .
C14 C 0.3992(3) 0.8779(3) 0.82985(19) 0.0349(6) Uani 1 1 d . . . . .
C15 C 0.3599(3) 1.0065(3) 0.8084(2) 0.0420(8) Uani 1 1 d . . . . .
C16 C 0.2451(3) 1.0730(4) 0.8578(4) 0.0742(15) Uani 1 1 d . . . . .
H16 H 0.219449 1.157938 0.843903 0.089 Uiso 1 1 calc R U . . .
C17 C 0.1692(4) 1.0184(6) 0.9257(4) 0.101(2) Uani 1 1 d . . . . .
H17 H 0.092821 1.065291 0.957014 0.121 Uiso 1 1 calc R U . . .
C18 C 0.2064(4) 0.8957(6) 0.9469(3) 0.0804(17) Uani 1 1 d . . . . .
H18 H 0.153947 0.858881 0.992998 0.096 Uiso 1 1 calc R U . . .
C19 C 0.3213(3) 0.8209(4) 0.9020(2) 0.0520(9) Uani 1 1 d . . . . .
C20 C 0.4347(3) 1.0710(3) 0.7299(3) 0.0460(8) Uani 1 1 d . . . . .
H20 H 0.525982 1.019109 0.723151 0.055 Uiso 1 1 calc R U . . .
C21 C 0.3895(4) 1.0836(4) 0.6455(3) 0.0638(11) Uani 1 1 d . . . . .
H21A H 0.397910 1.004283 0.639155 0.096 Uiso 1 1 calc R U . . .
H21B H 0.441979 1.119268 0.594924 0.096 Uiso 1 1 calc R U . . .
H21C H 0.300487 1.134969 0.649762 0.096 Uiso 1 1 calc R U . . .
C22 C 0.4279(5) 1.1962(3) 0.7393(4) 0.0758(15) Uani 1 1 d . . . . .
H22A H 0.341736 1.252766 0.737657 0.114 Uiso 1 1 calc R U . . .
H22B H 0.488330 1.225800 0.691438 0.114 Uiso 1 1 calc R U . . .
H22C H 0.449217 1.188173 0.794741 0.114 Uiso 1 1 calc R U . . .
C23 C 0.3566(4) 0.6854(5) 0.9305(3) 0.0638(11) Uani 1 1 d . . . . .
H23 H 0.444417 0.648821 0.898187 0.077 Uiso 1 1 calc R U . . .
C24 C 0.2635(5) 0.6397(5) 0.9057(3) 0.0756(13) Uani 1 1 d . . . . .
H24A H 0.292526 0.552018 0.919051 0.113 Uiso 1 1 calc R U . . .
H24B H 0.263185 0.668488 0.843502 0.113 Uiso 1 1 calc R U . . .
H24C H 0.177437 0.670556 0.939169 0.113 Uiso 1 1 calc R U . . .
C25 C 0.3566(5) 0.6407(7) 1.0297(3) 0.106(2) Uani 1 1 d . . . . .
H25A H 0.272739 0.679101 1.062968 0.159 Uiso 1 1 calc R U . . .
H25B H 0.420912 0.661341 1.043679 0.159 Uiso 1 1 calc R U . . .
H25C H 0.376090 0.553650 1.044857 0.159 Uiso 1 1 calc R U . . .
C26 C 0.8053(3) 0.9043(3) 0.58941(18) 0.0370(6) Uani 1 1 d . . . . .
C27 C 0.7301(4) 0.8661(4) 0.5458(2) 0.0484(8) Uani 1 1 d . . . . .
H27A H 0.760238 0.881864 0.482651 0.073 Uiso 1 1 calc R U . . .
H27B H 0.639526 0.911835 0.559908 0.073 Uiso 1 1 calc R U . . .
H27C H 0.742706 0.780449 0.567013 0.073 Uiso 1 1 calc R U . . .
C28 C 0.9494(4) 0.8337(4) 0.5658(2) 0.0561(10) Uani 1 1 d . . . . .
H28A H 0.963477 0.747693 0.586665 0.084 Uiso 1 1 calc R U . . .
H28B H 0.996878 0.858485 0.593294 0.084 Uiso 1 1 calc R U . . .
H28C H 0.978549 0.850261 0.502646 0.084 Uiso 1 1 calc R U . . .
C29 C 0.7762(5) 1.0430(4) 0.5602(3) 0.0683(13) Uani 1 1 d . . . . .
H29A H 0.802146 1.063760 0.496941 0.102 Uiso 1 1 calc R U . . .
H29B H 0.823285 1.068086 0.587825 0.102 Uiso 1 1 calc R U . . .
H29C H 0.684954 1.083849 0.577588 0.102 Uiso 1 1 calc R U . . .
C30 C 0.7925(2) 0.8829(2) 0.75448(18) 0.0272(5) Uani 1 1 d . . . . .
C31 C 0.8717(6) 0.9687(6) 0.7422(6) 0.0273(13) Uani 0.57(2) 1 d G . P B 1
C32 C 1.0037(6) 0.9174(5) 0.7419(7) 0.0353(15) Uani 0.57(2) 1 d G . P B 1
H32 H 1.044276 0.833520 0.746570 0.042 Uiso 0.57(2) 1 calc R U P B 1
C33 C 1.0752(5) 0.9915(6) 0.7346(7) 0.043(2) Uani 0.57(2) 1 d G . P B 1
H33 H 1.163492 0.957202 0.734385 0.051 Uiso 0.57(2) 1 calc R U P B 1
C34 C 1.0146(6) 1.1169(6) 0.7276(10) 0.047(2) Uani 0.57(2) 1 d G . P B 1
H34 H 1.062365 1.166506 0.722734 0.057 Uiso 0.57(2) 1 calc R U P B 1
C35 C 0.8826(6) 1.1682(6) 0.7279(10) 0.048(3) Uani 0.57(2) 1 d G . P B 1
H35 H 0.842020 1.252129 0.723269 0.058 Uiso 0.57(2) 1 calc R U P B 1
C36 C 0.8111(5) 1.0941(6) 0.7352(8) 0.0387(19) Uani 0.57(2) 1 d G . P B 1
H36 H 0.722802 1.128448 0.735455 0.046 Uiso 0.57(2) 1 calc R U P B 1
C37 C 0.7303(6) 0.8304(7) 0.9180(4) 0.0324(12) Uani 0.516(13) 1 d D . P C 1
C38 C 0.8630(3) 0.7639(4) 0.9456(2) 0.0505(8) Uani 1 1 d D . . . .
H38A H 0.899555 0.684231 0.931204 0.076 Uiso 0.516(13) 1 calc R U P C 1
H38B H 0.851712 0.755954 1.008352 0.076 Uiso 0.516(13) 1 calc R U P C 1
H38C H 0.920170 0.810197 0.914572 0.076 Uiso 0.516(13) 1 calc R U P C 1
H38D H 0.930115 0.704837 0.913879 0.076 Uiso 0.484(13) 1 calc R U P C 2
H38E H 0.859607 0.734109 1.008168 0.076 Uiso 0.484(13) 1 calc R U P C 2
H38F H 0.881049 0.839468 0.927961 0.076 Uiso 0.484(13) 1 calc R U P C 2
C39 C 0.6669(7) 0.9612(7) 0.9334(5) 0.0412(17) Uani 0.516(13) 1 d D . P C 1
H39A H 0.722498 1.008215 0.899723 0.062 Uiso 0.516(13) 1 calc R U P C 1
H39B H 0.653261 0.960479 0.995320 0.062 Uiso 0.516(13) 1 calc R U P C 1
H39C H 0.585164 0.997093 0.914955 0.062 Uiso 0.516(13) 1 calc R U P C 1
C40 C 0.6446(9) 0.7531(11) 0.9724(4) 0.051(2) Uani 0.516(13) 1 d D . P C 1
H40A H 0.559340 0.792182 0.959360 0.077 Uiso 0.516(13) 1 calc R U P C 1
H40B H 0.639423 0.744969 1.034409 0.077 Uiso 0.516(13) 1 calc R U P C 1
H40C H 0.681314 0.673647 0.957600 0.077 Uiso 0.516(13) 1 calc R U P C 1
Li1 Li 0.5444(5) 0.6247(5) 0.7991(4) 0.0530(18) Uani 1 1 d . . . D 2
C37A C 0.7318(6) 0.7852(7) 0.9247(4) 0.0319(12) Uani 0.484(13) 1 d D . P C 2
C40A C 0.6782(9) 0.6795(9) 0.9676(5) 0.049(2) Uani 0.484(13) 1 d D . P C 2
H40D H 0.594126 0.701483 0.954726 0.074 Uiso 0.484(13) 1 calc R U P C 2
H40E H 0.671331 0.662262 1.030598 0.074 Uiso 0.484(13) 1 calc R U P C 2
H40F H 0.735646 0.608230 0.944321 0.074 Uiso 0.484(13) 1 calc R U P C 2
C39A C 0.6347(7) 0.9015(8) 0.9547(5) 0.041(2) Uani 0.484(13) 1 d D . P C 2
H39D H 0.667968 0.968032 0.927114 0.061 Uiso 0.484(13) 1 calc R U P C 2
H39E H 0.620817 0.889878 1.017949 0.061 Uiso 0.484(13) 1 calc R U P C 2
H39F H 0.554022 0.919922 0.937876 0.061 Uiso 0.484(13) 1 calc R U P C 2
C31A C 0.8595(8) 0.9520(6) 0.7639(8) 0.0263(17) Uani 0.43(2) 1 d G . P B 2
C32A C 0.9923(8) 0.9063(5) 0.7606(8) 0.034(2) Uani 0.43(2) 1 d G . P B 2
H32A H 1.038942 0.825923 0.754590 0.041 Uiso 0.43(2) 1 calc R U P B 2
C33A C 1.0556(7) 0.9809(6) 0.7662(9) 0.038(2) Uani 0.43(2) 1 d G . P B 2
H33A H 1.144481 0.950353 0.763956 0.045 Uiso 0.43(2) 1 calc R U P B 2
C34A C 0.9859(9) 1.1011(6) 0.7752(11) 0.041(3) Uani 0.43(2) 1 d G . P B 2
H34A H 1.028250 1.150935 0.778915 0.050 Uiso 0.43(2) 1 calc R U P B 2
C35A C 0.8531(9) 1.1467(6) 0.7785(11) 0.040(3) Uani 0.43(2) 1 d G . P B 2
H35A H 0.806480 1.227089 0.784508 0.048 Uiso 0.43(2) 1 calc R U P B 2
C36A C 0.7898(8) 1.0721(7) 0.7729(8) 0.030(2) Uani 0.43(2) 1 d G . P B 2
H36A H 0.700938 1.102660 0.775141 0.036 Uiso 0.43(2) 1 calc R U P B 2

loop_
_atom_site_aniso_label
_atom_site_aniso_U_11
_atom_site_aniso_U_22
_atom_site_aniso_U_33
_atom_site_aniso_U_23
_atom_site_aniso_U_13
_atom_site_aniso_U_12
Ni1 0.0299(2) 0.0286(2) 0.0483(2) -0.00703(16) -0.00810(16) -0.01088(15)
Si1 0.0169(3) 0.0249(3) 0.0277(3) -0.0029(3) -0.0055(2) -0.0036(3)
O1 0.0485(16) 0.078(2) 0.083(2) -0.0231(16) -0.0286(15) -0.0162(15)
N1 0.0207(10) 0.0239(10) 0.0462(13) -0.0043(9) -0.0055(9) -0.0063(9)
N2 0.0177(9) 0.0299(11) 0.0326(11) -0.0054(9) -0.0074(8) -0.0020(8)
N3 0.0232(10) 0.0265(10) 0.0265(10) -0.0062(8) -0.0060(8) -0.0102(8)
N4 0.0210(10) 0.0515(14) 0.0281(10) -0.0120(10) -0.0081(8) -0.0046(10)
C1 0.0396(17) 0.0438(17) 0.057(2) -0.0159(15) -0.0117(15) -0.0139(15)
C2 0.0281(14) 0.0242(13) 0.070(2) -0.0133(13) -0.0002(14) -0.0103(11)
C3 0.0382(18) 0.0438(18) 0.115(3) -0.042(2) -0.007(2) -0.0158(16)
C4 0.055(3) 0.097(4) 0.195(6) -0.112(4) -0.009(3) -0.013(3)
C5A 0.049(3) 0.124(5) 0.253(9) -0.155(6) 0.011(4) -0.012(3)
C6 0.0316(19) 0.061(3) 0.160(5) -0.068(3) -0.002(2) -0.0032(18)
C7 0.0271(14) 0.0252(13) 0.089(3) -0.0196(15) -0.0004(16) -0.0059(12)
C8 0.045(2) 0.0338(16) 0.103(3) -0.0308(19) -0.020(2) -0.0099(15)
C9 0.086(4) 0.112(4) 0.132(5) -0.091(4) -0.032(4) 0.002(3)
C10 0.049(2) 0.0349(19) 0.207(7) -0.022(3) -0.028(3) -0.0200(18)
C11 0.0245(14) 0.0295(14) 0.073(2) -0.0045(15) -0.0108(15) 0.0003(12)
C12 0.0265(16) 0.053(2) 0.114(4) -0.026(2) -0.013(2) -0.0073(16)
C13 0.070(3) 0.062(3) 0.097(4) 0.025(3) -0.029(3) -0.014(2)
C14 0.0170(11) 0.0540(18) 0.0376(14) -0.0202(13) -0.0104(10) -0.0042(12)
C15 0.0191(12) 0.0552(18) 0.064(2) -0.0380(16) -0.0196(13) 0.0012(12)
C16 0.0258(16) 0.086(3) 0.138(4) -0.086(3) -0.019(2) 0.0013(18)
C17 0.0239(18) 0.155(5) 0.164(5) -0.134(5) 0.018(2) -0.024(3)
C18 0.0313(18) 0.157(5) 0.080(3) -0.076(3) 0.0202(18) -0.044(3)
C19 0.0231(14) 0.093(3) 0.0464(18) -0.0256(18) -0.0051(13) -0.0188(17)
C20 0.0369(16) 0.0312(14) 0.079(2) -0.0216(15) -0.0358(17) 0.0042(13)
C21 0.063(3) 0.056(2) 0.082(3) -0.012(2) -0.048(2) -0.008(2)
C22 0.070(3) 0.0335(17) 0.139(4) -0.032(2) -0.062(3) 0.0064(18)
C23 0.0334(18) 0.100(3) 0.051(2) 0.007(2) -0.0054(15) -0.032(2)
C24 0.066(3) 0.087(3) 0.075(3) 0.009(2) -0.017(2) -0.044(3)
C25 0.057(3) 0.194(7) 0.059(3) 0.023(3) -0.014(2) -0.066(4)
C26 0.0424(16) 0.0486(17) 0.0283(13) 0.0011(12) -0.0079(12) -0.0297(14)
C27 0.055(2) 0.079(2) 0.0281(14) -0.0065(14) -0.0113(13) -0.0399(19)
C28 0.046(2) 0.096(3) 0.0379(17) -0.0207(18) 0.0062(14) -0.041(2)
C29 0.089(3) 0.058(2) 0.069(3) 0.028(2) -0.037(2) -0.050(2)
C30 0.0181(10) 0.0271(11) 0.0376(13) -0.0132(10) -0.0112(10) 0.0000(9)
C31 0.026(2) 0.030(2) 0.032(4) -0.009(2) -0.013(2) -0.0082(16)
C32 0.025(2) 0.036(3) 0.049(4) -0.012(3) -0.014(2) -0.0075(19)
C33 0.030(3) 0.046(2) 0.060(6) -0.013(3) -0.017(3) -0.015(2)
C34 0.039(3) 0.046(3) 0.074(7) -0.022(3) -0.023(3) -0.017(2)
C35 0.038(3) 0.033(3) 0.084(8) -0.021(4) -0.021(4) -0.011(2)
C36 0.030(2) 0.030(2) 0.062(6) -0.011(3) -0.019(3) -0.0073(18)
C37 0.029(2) 0.039(3) 0.0246(19) -0.006(2) -0.0116(17) -0.0020(19)
C38 0.0353(14) 0.068(2) 0.0423(17) -0.0197(16) -0.0221(13) 0.0061(14)
C39 0.034(3) 0.045(3) 0.040(3) -0.018(3) -0.009(3) 0.000(2)
C40 0.062(4) 0.070(6) 0.030(3) -0.006(3) -0.009(3) -0.033(4)
Li1 0.021(2) 0.054(3) 0.065(4) 0.043(3) -0.025(2) -0.020(2)
C37A 0.028(2) 0.031(3) 0.0265(17) -0.006(2) -0.0112(17) 0.005(2)
C40A 0.068(5) 0.050(4) 0.027(3) -0.002(3) -0.009(3) -0.021(4)
C39A 0.037(3) 0.043(4) 0.034(3) -0.017(3) -0.015(3) 0.008(3)
C31A 0.025(3) 0.023(2) 0.033(5) -0.002(3) -0.015(3) -0.0047(19)
C32A 0.026(3) 0.028(3) 0.056(6) -0.010(3) -0.021(3) -0.006(2)
C33A 0.033(3) 0.039(3) 0.052(7) -0.008(3) -0.019(4) -0.016(2)
C34A 0.043(3) 0.037(3) 0.058(7) -0.008(3) -0.025(4) -0.018(2)
C35A 0.042(3) 0.028(3) 0.058(7) -0.008(4) -0.021(4) -0.013(2)
C36A 0.031(3) 0.022(2) 0.040(5) -0.004(3) -0.018(3) -0.006(2)

loop_
_atom_type_symbol
_atom_type_description
_atom_type_scat_dispersion_real
_atom_type_scat_dispersion_imag
_atom_type_scat_source
C C 0.0033 0.0016 'International Tables Vol C Tables 4.2.6.8 and 6.1.1.4'
H H 0.0000 0.0000 'International Tables Vol C Tables 4.2.6.8 and 6.1.1.4'
Li Li -0.0003 0.0001 'International Tables Vol C Tables 4.2.6.8 and 6.1.1.4'
N N 0.0061 0.0033 'International Tables Vol C Tables 4.2.6.8 and 6.1.1.4'
Ni Ni 0.3393 1.1124 'International Tables Vol C Tables 4.2.6.8 and 6.1.1.4'
O O 0.0106 0.0060 'International Tables Vol C Tables 4.2.6.8 and 6.1.1.4'
Si Si 0.0817 0.0704 'International Tables Vol C Tables 4.2.6.8 and 6.1.1.4'

loop_
_geom_angle_atom_site_label_1
_geom_angle_atom_site_label_2
_geom_angle_atom_site_label_3
_geom_angle
_geom_angle_site_symmetry_1
_geom_angle_site_symmetry_3
_geom_angle_publ_flag
N1 Ni1 Si1 41.99(7) . . ?
N1 Ni1 N2 80.76(9) . . ?
N1 Ni1 C8 85.48(13) . . ?
N2 Ni1 Si1 41.45(6) . . ?
N2 Ni1 C8 165.88(12) . . ?
C1 Ni1 Si1 137.98(11) . . ?
C1 Ni1 N1 174.05(14) . . ?
C1 Ni1 N2 101.26(13) . . ?
C1 Ni1 C8 92.12(15) . . ?
C8 Ni1 Si1 124.46(10) . . ?
N1 Si1 Ni1 49.76(8) . . ?
N1 Si1 N3 116.24(11) . . ?
N1 Si1 N4 127.35(12) . . ?
N1 Si1 C30 131.13(11) . . ?
N1 Si1 Li1 49.01(18) . . ?
N2 Si1 Ni1 52.99(8) . . ?
N2 Si1 N1 99.04(11) . . ?
N2 Si1 N3 123.72(11) . . ?
N2 Si1 N4 119.54(11) . . ?
N2 Si1 C30 129.61(11) . . ?
N2 Si1 Li1 53.51(16) . . ?
N3 Si1 Ni1 124.14(7) . . ?
N3 Si1 C30 36.00(9) . . ?
N3 Si1 Li1 154.97(17) . . ?
N4 Si1 Ni1 163.90(9) . . ?
N4 Si1 N3 71.93(10) . . ?
N4 Si1 C30 35.94(10) . . ?
N4 Si1 Li1 132.73(17) . . ?
C30 Si1 Ni1 160.08(8) . . ?
C30 Si1 Li1 168.40(15) . . ?
Si1 N1 Ni1 88.25(10) . . ?
Si1 N1 Li1 89.7(2) . . ?
C2 N1 Ni1 116.0(2) . . ?
C2 N1 Si1 142.3(2) . . ?
C2 N1 Li1 127.8(3) . . ?
Si1 N2 Ni1 85.55(10) . . ?
Si1 N2 Li1 85.72(17) . . ?
C14 N2 Ni1 133.32(18) . . ?
C14 N2 Si1 140.80(19) . . ?
C14 N2 Li1 119.7(3) . . ?
C26 N3 Si1 137.39(17) . . ?
C30 N3 Si1 90.19(16) . . ?
C30 N3 C26 130.8(2) . . ?
C30 N4 Si1 91.36(16) . . ?
C30 N4 C37 121.3(4) . . ?
C30 N4 C37A 139.1(4) . . ?
C37 N4 Si1 142.6(3) . . ?
C37A N4 Si1 129.2(4) . . ?
O1 C1 Ni1 177.1(3) . . ?
N1 C2 C3 114.5(3) . . ?
N1 C2 C7 125.3(3) . . ?
C3 C2 C7 120.2(3) . . ?
C2 C3 C8 116.9(3) . . ?
C4 C3 C2 119.6(4) . . ?
C4 C3 C8 123.3(4) . . ?
C3 C4 H4 120.2 . . ?
C5A C4 C3 119.7(4) . . ?
C5A C4 H4 120.2 . . ?
C4 C5A H5A 119.5 . . ?
C6 C5A C4 121.0(4) . . ?
C6 C5A H5A 119.5 . . ?
C5A C6 H6 119.4 . . ?
C5A C6 C7 121.1(4) . . ?
C7 C6 H6 119.4 . . ?
C2 C7 C11 120.8(3) . . ?
C6 C7 C2 118.3(4) . . ?
C6 C7 C11 120.7(3) . . ?
C3 C8 Ni1 105.7(2) . . ?
C3 C8 H8 107.6 . . ?
C3 C8 C9 109.9(4) . . ?
C3 C8 C10 110.2(3) . . ?
C9 C8 Ni1 113.5(3) . . ?
C9 C8 H8 107.6 . . ?
C9 C8 C10 113.8(4) . . ?
C10 C8 Ni1 103.4(3) . . ?
C10 C8 H8 107.6 . . ?
C8 C9 H9A 109.5 . . ?
C8 C9 H9B 109.5 . . ?
C8 C9 H9C 109.5 . . ?
H9A C9 H9B 109.5 . . ?
H9A C9 H9C 109.5 . . ?
H9B C9 H9C 109.5 . . ?
C8 C10 H10A 109.5 . . ?
C8 C10 H10B 109.5 . . ?
C8 C10 H10C 109.5 . . ?
H10A C10 H10B 109.5 . . ?
H10A C10 H10C 109.5 . . ?
H10B C10 H10C 109.5 . . ?
C7 C11 H11 107.5 . . ?
C7 C11 C12 114.6(3) . . ?
C7 C11 C13 108.9(3) . . ?
C12 C11 H11 107.5 . . ?
C13 C11 H11 107.5 . . ?
C13 C11 C12 110.7(3) . . ?
C11 C12 H12A 109.5 . . ?
C11 C12 H12B 109.5 . . ?
C11 C12 H12C 109.5 . . ?
H12A C12 H12B 109.5 . . ?
H12A C12 H12C 109.5 . . ?
H12B C12 H12C 109.5 . . ?
C11 C13 H13A 109.5 . . ?
C11 C13 H13B 109.5 . . ?
C11 C13 H13C 109.5 . . ?
H13A C13 H13B 109.5 . . ?
H13A C13 H13C 109.5 . . ?
H13B C13 H13C 109.5 . . ?
N2 C14 C15 121.5(3) . . ?
N2 C14 C19 119.9(3) . . ?
C15 C14 C19 118.7(3) . . ?
C14 C15 C20 120.7(3) . . ?
C16 C15 C14 118.7(4) . . ?
C16 C15 C20 120.4(4) . . ?
C15 C16 H16 118.7 . . ?
C17 C16 C15 122.5(4) . . ?
C17 C16 H16 118.7 . . ?
C16 C17 H17 120.5 . . ?
C18 C17 C16 119.1(4) . . ?
C18 C17 H17 120.5 . . ?
C17 C18 H18 118.7 . . ?
C17 C18 C19 122.6(4) . . ?
C19 C18 H18 118.7 . . ?
C14 C19 C23 122.4(3) . . ?
C18 C19 C14 118.4(4) . . ?
C18 C19 C23 119.2(4) . . ?
C15 C20 H20 107.4 . . ?
C15 C20 C21 109.7(3) . . ?
C15 C20 C22 114.3(3) . . ?
C21 C20 H20 107.4 . . ?
C21 C20 C22 110.4(3) . . ?
C22 C20 H20 107.4 . . ?
C20 C21 H21A 109.5 . . ?
C20 C21 H21B 109.5 . . ?
C20 C21 H21C 109.5 . . ?
H21A C21 H21B 109.5 . . ?
H21A C21 H21C 109.5 . . ?
H21B C21 H21C 109.5 . . ?
C20 C22 H22A 109.5 . . ?
C20 C22 H22B 109.5 . . ?
C20 C22 H22C 109.5 . . ?
H22A C22 H22B 109.5 . . ?
H22A C22 H22C 109.5 . . ?
H22B C22 H22C 109.5 . . ?
C19 C23 H23 107.8 . . ?
C19 C23 C24 110.4(3) . . ?
C19 C23 C25 113.0(5) . . ?
C24 C23 H23 107.8 . . ?
C25 C23 H23 107.8 . . ?
C25 C23 C24 109.7(4) . . ?
C23 C24 H24A 109.5 . . ?
C23 C24 H24B 109.5 . . ?
C23 C24 H24C 109.5 . . ?
H24A C24 H24B 109.5 . . ?
H24A C24 H24C 109.5 . . ?
H24B C24 H24C 109.5 . . ?
C23 C25 H25A 109.5 . . ?
C23 C25 H25B 109.5 . . ?
C23 C25 H25C 109.5 . . ?
H25A C25 H25B 109.5 . . ?
H25A C25 H25C 109.5 . . ?
H25B C25 H25C 109.5 . . ?
N3 C26 C27 105.9(2) . . ?
N3 C26 C28 109.4(2) . . ?
N3 C26 C29 110.5(3) . . ?
C27 C26 C28 109.7(3) . . ?
C27 C26 C29 108.9(3) . . ?
C28 C26 C29 112.2(3) . . ?
C26 C27 H27A 109.5 . . ?
C26 C27 H27B 109.5 . . ?
C26 C27 H27C 109.5 . . ?
H27A C27 H27B 109.5 . . ?
H27A C27 H27C 109.5 . . ?
H27B C27 H27C 109.5 . . ?
C26 C28 H28A 109.5 . . ?
C26 C28 H28B 109.5 . . ?
C26 C28 H28C 109.5 . . ?
H28A C28 H28B 109.5 . . ?
H28A C28 H28C 109.5 . . ?
H28B C28 H28C 109.5 . . ?
C26 C29 H29A 109.5 . . ?
C26 C29 H29B 109.5 . . ?
C26 C29 H29C 109.5 . . ?
H29A C29 H29B 109.5 . . ?
H29A C29 H29C 109.5 . . ?
H29B C29 H29C 109.5 . . ?
N3 C30 Si1 53.81(13) . . ?
N3 C30 C31 121.5(4) . . ?
N3 C30 C31A 134.2(5) . . ?
N4 C30 Si1 52.70(13) . . ?
N4 C30 N3 106.5(2) . . ?
N4 C30 C31 132.0(4) . . ?
N4 C30 C31A 119.3(5) . . ?
C31 C30 Si1 174.7(4) . . ?
C31A C30 Si1 171.4(5) . . ?
C32 C31 C30 119.0(4) . . ?
C32 C31 C36 120.0 . . ?
C36 C31 C30 120.9(4) . . ?
C31 C32 H32 120.0 . . ?
C31 C32 C33 120.0 . . ?
C33 C32 H32 120.0 . . ?
C32 C33 H33 120.0 . . ?
C34 C33 C32 120.0 . . ?
C34 C33 H33 120.0 . . ?
C33 C34 H34 120.0 . . ?
C33 C34 C35 120.0 . . ?
C35 C34 H34 120.0 . . ?
C34 C35 H35 120.0 . . ?
C36 C35 C34 120.0 . . ?
C36 C35 H35 120.0 . . ?
C31 C36 H36 120.0 . . ?
C35 C36 C31 120.0 . . ?
C35 C36 H36 120.0 . . ?
N4 C37 C38 108.5(4) . . ?
N4 C37 C39 116.4(5) . . ?
N4 C37 C40 100.6(5) . . ?
C39 C37 C38 113.7(5) . . ?
C39 C37 C40 110.4(6) . . ?
C40 C37 C38 106.0(5) . . ?
C37 C38 H38A 109.5 . . ?
C37 C38 H38B 109.5 . . ?
C37 C38 H38C 109.5 . . ?
H38A C38 H38B 109.5 . . ?
H38A C38 H38C 109.5 . . ?
H38B C38 H38C 109.5 . . ?
H38D C38 H38E 109.5 . . ?
H38D C38 H38F 109.5 . . ?
H38E C38 H38F 109.5 . . ?
C37A C38 H38D 109.5 . . ?
C37A C38 H38E 109.5 . . ?
C37A C38 H38F 109.5 . . ?
C37 C39 H39A 109.5 . . ?
C37 C39 H39B 109.5 . . ?
C37 C39 H39C 109.5 . . ?
H39A C39 H39B 109.5 . . ?
H39A C39 H39C 109.5 . . ?
H39B C39 H39C 109.5 . . ?
C37 C40 H40A 109.5 . . ?
C37 C40 H40B 109.5 . . ?
C37 C40 H40C 109.5 . . ?
H40A C40 H40B 109.5 . . ?
H40A C40 H40C 109.5 . . ?
H40B C40 H40C 109.5 . . ?
N1 Li1 Si1 41.30(13) . . ?
N1 Li1 N2 79.6(2) . . ?
N2 Li1 Si1 40.76(12) . . ?
N4 C37A C38 109.1(5) . . ?
N4 C37A C40A 110.4(5) . . ?
N4 C37A C39A 104.7(5) . . ?
C40A C37A C38 114.3(6) . . ?
C39A C37A C38 108.3(5) . . ?
C39A C37A C40A 109.6(6) . . ?
C37A C40A H40D 109.5 . . ?
C37A C40A H40E 109.5 . . ?
C37A C40A H40F 109.5 . . ?
H40D C40A H40E 109.5 . . ?
H40D C40A H40F 109.5 . . ?
H40E C40A H40F 109.5 . . ?
C37A C39A H39D 109.5 . . ?
C37A C39A H39E 109.5 . . ?
C37A C39A H39F 109.5 . . ?
H39D C39A H39E 109.5 . . ?
H39D C39A H39F 109.5 . . ?
H39E C39A H39F 109.5 . . ?
C32A C31A C30 122.3(5) . . ?
C32A C31A C36A 120.0 . . ?
C36A C31A C30 117.7(5) . . ?
C31A C32A H32A 120.0 . . ?
C33A C32A C31A 120.0 . . ?
C33A C32A H32A 120.0 . . ?
C32A C33A H33A 120.0 . . ?
C32A C33A C34A 120.0 . . ?
C34A C33A H33A 120.0 . . ?
C33A C34A H34A 120.0 . . ?
C33A C34A C35A 120.0 . . ?
C35A C34A H34A 120.0 . . ?
C34A C35A H35A 120.0 . . ?
C36A C35A C34A 120.0 . . ?
C36A C35A H35A 120.0 . . ?
C31A C36A H36A 120.0 . . ?
C35A C36A C31A 120.0 . . ?
C35A C36A H36A 120.0 . . ?

loop_
_geom_bond_atom_site_label_1
_geom_bond_atom_site_label_2
_geom_bond_distance
_geom_bond_site_symmetry_2
_geom_bond_publ_flag
Ni1 Si1 2.4834(8) . ?
Ni1 N1 1.897(2) . ?
Ni1 N2 1.989(2) . ?
Ni1 C1 1.726(3) . ?
Ni1 C8 2.014(4) . ?
Si1 N1 1.662(2) . ?
Si1 N2 1.649(2) . ?
Si1 N3 1.830(2) . ?
Si1 N4 1.805(2) . ?
Si1 C30 2.268(3) . ?
Si1 Li1 2.519(5) . ?
O1 C1 1.140(4) . ?
N1 C2 1.386(4) . ?
N1 Li1 1.901(5) . ?
N2 C14 1.394(3) . ?
N2 Li1 2.031(7) . ?
N3 C26 1.480(3) . ?
N3 C30 1.333(3) . ?
N4 C30 1.332(4) . ?
N4 C37 1.507(7) . ?
N4 C37A 1.499(7) . ?
C2 C3 1.392(5) . ?
C2 C7 1.416(4) . ?
C3 C4 1.390(6) . ?
C3 C8 1.517(5) . ?
C4 H4 0.9300 . ?
C4 C5A 1.380(7) . ?
C5A H5A 0.9300 . ?
C5A C6 1.367(7) . ?
C6 H6 0.9300 . ?
C6 C7 1.383(5) . ?
C7 C11 1.511(5) . ?
C8 H8 0.9800 . ?
C8 C9 1.536(7) . ?
C8 C10 1.539(6) . ?
C9 H9A 0.9600 . ?
C9 H9B 0.9600 . ?
C9 H9C 0.9600 . ?
C10 H10A 0.9600 . ?
C10 H10B 0.9600 . ?
C10 H10C 0.9600 . ?
C11 H11 0.9800 . ?
C11 C12 1.526(5) . ?
C11 C13 1.522(6) . ?
C12 H12A 0.9600 . ?
C12 H12B 0.9600 . ?
C12 H12C 0.9600 . ?
C13 H13A 0.9600 . ?
C13 H13B 0.9600 . ?
C13 H13C 0.9600 . ?
C14 C15 1.408(5) . ?
C14 C19 1.423(5) . ?
C15 C16 1.397(5) . ?
C15 C20 1.501(5) . ?
C16 H16 0.9300 . ?
C16 C17 1.363(8) . ?
C17 H17 0.9300 . ?
C17 C18 1.344(8) . ?
C18 H18 0.9300 . ?
C18 C19 1.405(5) . ?
C19 C23 1.493(6) . ?
C20 H20 0.9800 . ?
C20 C21 1.536(5) . ?
C20 C22 1.536(4) . ?
C21 H21A 0.9600 . ?
C21 H21B 0.9600 . ?
C21 H21C 0.9600 . ?
C22 H22A 0.9600 . ?
C22 H22B 0.9600 . ?
C22 H22C 0.9600 . ?
C23 H23 0.9800 . ?
C23 C24 1.556(6) . ?
C23 C25 1.530(6) . ?
C24 H24A 0.9600 . ?
C24 H24B 0.9600 . ?
C24 H24C 0.9600 . ?
C25 H25A 0.9600 . ?
C25 H25B 0.9600 . ?
C25 H25C 0.9600 . ?
C26 C27 1.513(4) . ?
C26 C28 1.523(5) . ?
C26 C29 1.534(5) . ?
C27 H27A 0.9600 . ?
C27 H27B 0.9600 . ?
C27 H27C 0.9600 . ?
C28 H28A 0.9600 . ?
C28 H28B 0.9600 . ?
C28 H28C 0.9600 . ?
C29 H29A 0.9600 . ?
C29 H29B 0.9600 . ?
C29 H29C 0.9600 . ?
C30 C31 1.562(6) . ?
C30 C31A 1.393(6) . ?
C31 C32 1.3900 . ?
C31 C36 1.3900 . ?
C32 H32 0.9300 . ?
C32 C33 1.3900 . ?
C33 H33 0.9300 . ?
C33 C34 1.3900 . ?
C34 H34 0.9300 . ?
C34 C35 1.3900 . ?
C35 H35 0.9300 . ?
C35 C36 1.3900 . ?
C36 H36 0.9300 . ?
C37 C38 1.543(7) . ?
C37 C39 1.527(8) . ?
C37 C40 1.528(8) . ?
C38 H38A 0.9600 . ?
C38 H38B 0.9600 . ?
C38 H38C 0.9600 . ?
C38 H38D 0.9600 . ?
C38 H38E 0.9600 . ?
C38 H38F 0.9600 . ?
C38 C37A 1.538(7) . ?
C39 H39A 0.9600 . ?
C39 H39B 0.9600 . ?
C39 H39C 0.9600 . ?
C40 H40A 0.9600 . ?
C40 H40B 0.9600 . ?
C40 H40C 0.9600 . ?
C37A C40A 1.529(8) . ?
C37A C39A 1.524(8) . ?
C40A H40D 0.9600 . ?
C40A H40E 0.9600 . ?
C40A H40F 0.9600 . ?
C39A H39D 0.9600 . ?
C39A H39E 0.9600 . ?
C39A H39F 0.9600 . ?
C31A C32A 1.3900 . ?
C31A C36A 1.3900 . ?
C32A H32A 0.9300 . ?
C32A C33A 1.3900 . ?
C33A H33A 0.9300 . ?
C33A C34A 1.3900 . ?
C34A H34A 0.9300 . ?
C34A C35A 1.3900 . ?
C35A H35A 0.9300 . ?
C35A C36A 1.3900 . ?
C36A H36A 0.9300 . ?

loop_
_geom_torsion_atom_site_label_1
_geom_torsion_atom_site_label_2
_geom_torsion_atom_site_label_3
_geom_torsion_atom_site_label_4
_geom_torsion
_geom_torsion_site_symmetry_1
_geom_torsion_site_symmetry_2
_geom_torsion_site_symmetry_3
_geom_torsion_site_symmetry_4
_geom_torsion_publ_flag
Ni1 Si1 N1 C2 132.6(4) . . . . ?
Ni1 Si1 N2 C14 173.5(4) . . . . ?
Ni1 Si1 N3 C26 -16.4(3) . . . . ?
Ni1 Si1 N3 C30 177.72(12) . . . . ?
Ni1 Si1 N4 C30 -175.7(2) . . . . ?
Ni1 Si1 N4 C37 -23.1(7) . . . . ?
Ni1 N1 C2 C3 -5.1(4) . . . . ?
Ni1 N1 C2 C7 177.4(3) . . . . ?
Ni1 N2 C14 C15 -121.3(3) . . . . ?
Ni1 N2 C14 C19 57.9(4) . . . . ?
Si1 Ni1 N1 C2 -150.0(3) . . . . ?
Si1 N1 C2 C3 -130.2(3) . . . . ?
Si1 N1 C2 C7 52.3(6) . . . . ?
Si1 N2 C14 C15 67.7(4) . . . . ?
Si1 N2 C14 C19 -113.1(3) . . . . ?
Si1 N3 C26 C27 18.2(4) . . . . ?
Si1 N3 C26 C28 -100.0(3) . . . . ?
Si1 N3 C26 C29 135.9(3) . . . . ?
Si1 N3 C30 N4 1.7(2) . . . . ?
Si1 N3 C30 C31 -176.9(3) . . . . ?
Si1 N3 C30 C31A -175.8(5) . . . . ?
Si1 N4 C30 N3 -1.7(2) . . . . ?
Si1 N4 C30 C31 176.7(4) . . . . ?
Si1 N4 C30 C31A 176.2(4) . . . . ?
Si1 N4 C37 C38 131.2(4) . . . . ?
Si1 N4 C37 C39 -99.0(6) . . . . ?
Si1 N4 C37 C40 20.2(7) . . . . ?
Si1 N4 C37A C38 143.6(3) . . . . ?
Si1 N4 C37A C40A 17.1(7) . . . . ?
Si1 N4 C37A C39A -100.7(5) . . . . ?
N1 Si1 N2 Ni1 -20.13(12) . . . . ?
N1 Si1 N2 C14 153.3(3) . . . . ?
N1 Si1 N2 Li1 19.3(2) . . . . ?
N1 Si1 N3 C26 41.2(3) . . . . ?
N1 Si1 N3 C30 -124.68(16) . . . . ?
N1 Si1 N4 C30 110.92(19) . . . . ?
N1 Si1 N4 C37 -96.5(6) . . . . ?
N1 Si1 N4 C37A -75.2(4) . . . . ?
N1 C2 C3 C4 179.5(5) . . . . ?
N1 C2 C3 C8 -4.9(5) . . . . ?
N1 C2 C7 C6 -179.5(4) . . . . ?
N1 C2 C7 C11 5.3(5) . . . . ?
N2 Ni1 N1 Si1 -17.38(10) . . . . ?
N2 Ni1 N1 C2 -167.3(2) . . . . ?
N2 Si1 N1 Ni1 21.10(12) . . . . ?
N2 Si1 N1 C2 153.7(4) . . . . ?
N2 Si1 N1 Li1 -20.6(2) . . . . ?
N2 Si1 N3 C26 -81.5(3) . . . . ?
N2 Si1 N3 C30 112.66(17) . . . . ?
N2 Si1 N4 C30 -117.82(17) . . . . ?
N2 Si1 N4 C37 34.8(6) . . . . ?
N2 Si1 N4 C37A 56.1(4) . . . . ?
N2 C14 C15 C16 178.3(3) . . . . ?
N2 C14 C15 C20 2.5(4) . . . . ?
N2 C14 C19 C18 -177.3(3) . . . . ?
N2 C14 C19 C23 1.9(4) . . . . ?
N3 Si1 N1 Ni1 -113.74(10) . . . . ?
N3 Si1 N1 C2 18.9(4) . . . . ?
N3 Si1 N1 Li1 -155.49(18) . . . . ?
N3 Si1 N2 Ni1 110.00(11) . . . . ?
N3 Si1 N2 C14 -76.5(3) . . . . ?
N3 Si1 N2 Li1 149.5(2) . . . . ?
N3 Si1 N4 C30 1.28(15) . . . . ?
N3 Si1 N4 C37 153.9(6) . . . . ?
N3 Si1 N4 C37A 175.2(4) . . . . ?
N3 C30 C31 C32 -102.5(4) . . . . ?
N3 C30 C31 C36 80.1(5) . . . . ?
N3 C30 C31A C32A -93.4(5) . . . . ?
N3 C30 C31A C36A 83.6(7) . . . . ?
N4 Si1 N1 Ni1 159.63(11) . . . . ?
N4 Si1 N1 C2 -67.7(4) . . . . ?
N4 Si1 N1 Li1 117.9(2) . . . . ?
N4 Si1 N2 Ni1 -162.90(11) . . . . ?
N4 Si1 N2 C14 10.6(4) . . . . ?
N4 Si1 N2 Li1 -123.4(2) . . . . ?
N4 Si1 N3 C26 164.6(3) . . . . ?
N4 Si1 N3 C30 -1.27(15) . . . . ?
N4 C30 C31 C32 79.3(5) . . . . ?
N4 C30 C31 C36 -98.2(5) . . . . ?
N4 C30 C31A C32A 89.4(5) . . . . ?
N4 C30 C31A C36A -93.6(5) . . . . ?
C2 C3 C4 C5A 1.3(9) . . . . ?
C2 C3 C8 Ni1 11.3(5) . . . . ?
C2 C3 C8 C9 134.1(4) . . . . ?
C2 C3 C8 C10 -99.7(4) . . . . ?
C2 C7 C11 C12 -152.1(3) . . . . ?
C2 C7 C11 C13 83.4(4) . . . . ?
C3 C2 C7 C6 3.1(6) . . . . ?
C3 C2 C7 C11 -172.1(3) . . . . ?
C3 C4 C5A C6 -0.1(12) . . . . ?
C4 C3 C8 Ni1 -173.2(5) . . . . ?
C4 C3 C8 C9 -50.4(6) . . . . ?
C4 C3 C8 C10 75.7(7) . . . . ?
C4 C5A C6 C7 0.4(11) . . . . ?
C5A C6 C7 C2 -1.9(8) . . . . ?
C5A C6 C7 C11 173.3(6) . . . . ?
C6 C7 C11 C12 32.8(5) . . . . ?
C6 C7 C11 C13 -91.7(5) . . . . ?
C7 C2 C3 C4 -2.8(7) . . . . ?
C7 C2 C3 C8 172.8(3) . . . . ?
C8 Ni1 N1 Si1 159.44(16) . . . . ?
C8 Ni1 N1 C2 9.5(2) . . . . ?
C8 C3 C4 C5A -174.0(6) . . . . ?
C14 C15 C16 C17 -0.4(5) . . . . ?
C14 C15 C20 C21 84.4(3) . . . . ?
C14 C15 C20 C22 -151.0(3) . . . . ?
C14 C19 C23 C24 -108.7(4) . . . . ?
C14 C19 C23 C25 128.0(3) . . . . ?
C15 C14 C19 C18 1.9(4) . . . . ?
C15 C14 C19 C23 -178.9(3) . . . . ?
C15 C16 C17 C18 0.7(7) . . . . ?
C16 C15 C20 C21 -91.3(3) . . . . ?
C16 C15 C20 C22 33.3(4) . . . . ?
C16 C17 C18 C19 0.4(7) . . . . ?
C17 C18 C19 C14 -1.7(6) . . . . ?
C17 C18 C19 C23 179.0(4) . . . . ?
C18 C19 C23 C24 70.5(5) . . . . ?
C18 C19 C23 C25 -52.8(4) . . . . ?
C19 C14 C15 C16 -0.9(4) . . . . ?
C19 C14 C15 C20 -176.7(2) . . . . ?
C20 C15 C16 C17 175.4(4) . . . . ?
C26 N3 C30 Si1 -167.4(3) . . . . ?
C26 N3 C30 N4 -165.6(3) . . . . ?
C26 N3 C30 C31 15.7(5) . . . . ?
C26 N3 C30 C31A 16.9(7) . . . . ?
C30 Si1 N1 Ni1 -153.66(10) . . . . ?
C30 Si1 N1 C2 -21.0(4) . . . . ?
C30 Si1 N1 Li1 164.59(19) . . . . ?
C30 Si1 N2 Ni1 154.75(10) . . . . ?
C30 Si1 N2 C14 -31.8(4) . . . . ?
C30 Si1 N2 Li1 -165.8(2) . . . . ?
C30 Si1 N3 C26 165.8(4) . . . . ?
C30 Si1 N4 C37 152.6(6) . . . . ?
C30 Si1 N4 C37A 173.9(5) . . . . ?
C30 N3 C26 C27 179.3(3) . . . . ?
C30 N3 C26 C28 61.2(4) . . . . ?
C30 N3 C26 C29 -62.9(4) . . . . ?
C30 N4 C37 C38 -81.4(6) . . . . ?
C30 N4 C37 C39 48.4(6) . . . . ?
C30 N4 C37 C40 167.6(5) . . . . ?
C30 N4 C37A C38 -45.7(8) . . . . ?
C30 N4 C37A C40A -172.2(5) . . . . ?
C30 N4 C37A C39A 70.0(7) . . . . ?
C30 C31 C32 C33 -177.5(5) . . . . ?
C30 C31 C36 C35 177.4(5) . . . . ?
C30 C31A C32A C33A 177.0(7) . . . . ?
C30 C31A C36A C35A -177.1(7) . . . . ?
C31 C32 C33 C34 0.0 . . . . ?
C32 C31 C36 C35 0.0 . . . . ?
C32 C33 C34 C35 0.0 . . . . ?
C33 C34 C35 C36 0.0 . . . . ?
C34 C35 C36 C31 0.0 . . . . ?
C36 C31 C32 C33 0.0 . . . . ?
C37 N4 C30 Si1 -160.9(4) . . . . ?
C37 N4 C30 N3 -162.6(3) . . . . ?
C37 N4 C30 C31 15.8(6) . . . . ?
Li1 Si1 N1 C2 174.4(5) . . . . ?
Li1 Si1 N2 C14 134.0(4) . . . . ?
Li1 Si1 N3 C26 -6.6(5) . . . . ?
Li1 Si1 N3 C30 -172.4(3) . . . . ?
Li1 Si1 N4 C30 176.2(2) . . . . ?
Li1 Si1 N4 C37A -9.9(5) . . . . ?
Li1 N1 C2 C3 42.7(5) . . . . ?
Li1 N1 C2 C7 -134.8(3) . . . . ?
Li1 N2 C14 C15 -168.0(3) . . . . ?
Li1 N2 C14 C19 11.2(4) . . . . ?
C37A N4 C30 Si1 -172.8(5) . . . . ?
C37A N4 C30 N3 -174.5(5) . . . . ?
C37A N4 C30 C31A 3.4(7) . . . . ?
C31A C32A C33A C34A 0.0 . . . . ?
C32A C31A C36A C35A 0.0 . . . . ?
C32A C33A C34A C35A 0.0 . . . . ?
C33A C34A C35A C36A 0.0 . . . . ?
C34A C35A C36A C31A 0.0 . . . . ?
C36A C31A C32A C33A 0.0 . . . . ?
